data_4127947
loop_
_publ_author_name
'Mellerup, Soren K.'
'Cui, Yunshu'
'Fantuzzi, Felipe'
'Schmid, Paul'
'Goettel, James T.'
'B\'elanger-Chabot, Guillaume'
'Arrowsmith, Merle'
'Krummenacher, Ivo'
'Ye, Qing'
'Engel, Volker'
'Engels, Bernd'
'Braunschweig, Holger'

_publ_section_title
;
 Lewis-Base Stabilization of the Parent Al(I) Hydride under Ambient
 Conditions.
;
_journal_issue 42
_journal_name_full 'Journal of the American Chemical Society'
_journal_page_first 16954
_journal_page_last 16960
_journal_paper_doi 10.1021/jacs.9b09128
_journal_volume 141
_journal_year 2019
_chemical_formula_moiety 'C49 H84 Al N2 Na Si'
_chemical_formula_sum 'C49 H84 Al N2 Na Si'
_chemical_formula_weight 779.24
_space_group_crystal_system monoclinic
_space_group_IT_number 15
_space_group_name_Hall '-C 2yc'
_space_group_name_H-M_alt 'C 1 2/c 1'
_symmetry_space_group_name_Hall '-C 2yc'
_symmetry_space_group_name_H-M 'C 1 2/c 1'
_atom_sites_solution_hydrogens mixed
_atom_sites_solution_primary dual
_atom_sites_solution_secondary difmap
_audit_creation_method SHELXL-2014/7
_cell_angle_alpha 90
_cell_angle_beta 100.226(7)
_cell_angle_gamma 90
_cell_formula_units_Z 4
_cell_length_a 13.647(4)
_cell_length_b 27.147(7)
_cell_length_c 13.569(4)
_cell_measurement_reflns_used 9913
_cell_measurement_temperature 100(2)
_cell_measurement_theta_max 25.72
_cell_measurement_theta_min 2.45
_cell_volume 4947(2)
_computing_cell_refinement 'Saint+ ver. V8.37A (Bruker AXS)'
_computing_data_collection 'APEX2 ver. 2014.9 (Bruker AXS)'
_computing_data_reduction 'Saint+ ver. V8.37A (Bruker AXS)'
_computing_molecular_graphics 'ShelXLe (Huebschle et all, 2011)'
_computing_publication_material 'SHELXL-2014/7 (Sheldrick, 2014)'
_computing_structure_refinement 'SHELXL-2014/7 (Sheldrick, 2014)'
_computing_structure_solution 'SHELXT (Sheldrick, 2014)'
_diffrn_ambient_temperature 100(2)
_diffrn_detector 'CMOS area detector (Photon II)'
_diffrn_detector_area_resol_mean 7.5
_diffrn_measured_fraction_theta_full 0.999
_diffrn_measured_fraction_theta_max 0.998
_diffrn_measurement_device_type 'Bruker D8 Quest'
_diffrn_measurement_method '\f and \w scans'
_diffrn_radiation_monochromator 'multi-layer mirror'
_diffrn_radiation_type MoK\a
_diffrn_radiation_wavelength 0.71073
_diffrn_reflns_av_R_equivalents 0.1061
_diffrn_reflns_av_unetI/netI 0.0344
_diffrn_reflns_Laue_measured_fraction_full 0.999
_diffrn_reflns_Laue_measured_fraction_max 0.998
_diffrn_reflns_limit_h_max 17
_diffrn_reflns_limit_h_min -17
_diffrn_reflns_limit_k_max 33
_diffrn_reflns_limit_k_min -33
_diffrn_reflns_limit_l_max 16
_diffrn_reflns_limit_l_min -16
_diffrn_reflns_number 106433
_diffrn_reflns_point_group_measured_fraction_full 0.999
_diffrn_reflns_point_group_measured_fraction_max 0.998
_diffrn_reflns_theta_full 26.000
_diffrn_reflns_theta_max 26.367
_diffrn_reflns_theta_min 2.139
_diffrn_source 'microfocus sealed tube (Incoatec ImS)'
_exptl_absorpt_coefficient_mu 0.106
_exptl_absorpt_correction_T_max 0.7406
_exptl_absorpt_correction_T_min 0.7054
_exptl_absorpt_correction_type multi-scan
_exptl_absorpt_process_details 'SadAbs 2016/2 (Bruker AXS)'
_exptl_crystal_colour black
_exptl_crystal_density_diffrn 1.046
_exptl_crystal_description Block
_exptl_crystal_F_000 1720
_exptl_crystal_size_max 0.138
_exptl_crystal_size_mid 0.124
_exptl_crystal_size_min 0.078
_refine_diff_density_max 0.197
_refine_diff_density_min -0.191
_refine_diff_density_rms 0.040
_refine_ls_extinction_method none
_refine_ls_goodness_of_fit_ref 1.113
_refine_ls_hydrogen_treatment mixed
_refine_ls_matrix_type full
_refine_ls_number_parameters 299
_refine_ls_number_reflns 5042
_refine_ls_number_restraints 0
_refine_ls_restrained_S_all 1.113
_refine_ls_R_factor_all 0.0724
_refine_ls_R_factor_gt 0.0536
_refine_ls_shift/su_max 0.000
_refine_ls_shift/su_mean 0.000
_refine_ls_structure_factor_coef Fsqd
_refine_ls_weighting_details 'w=1/[\s^2^(Fo^2^)+(0.0293P)^2^+5.9118P] where P=(Fo^2^+2Fc^2^)/3'
_refine_ls_weighting_scheme calc
_refine_ls_wR_factor_gt 0.1037
_refine_ls_wR_factor_ref 0.1117
_reflns_Friedel_coverage 0.000
_reflns_number_gt 4063
_reflns_number_total 5042
_reflns_threshold_expression 'I > 2\s(I)'
_cod_data_source_file ja9b09128_si_004.cif
_cod_data_source_block (cAAC)2AlHNa(tBu2MeSi)
_cod_database_code 4127947
_shelx_shelxl_version_number 2014/7
_shelx_space_group_comment
;
The symmetry employed for this shelxl refinement is uniquely defined
by the following loop, which should always be used as a source of
symmetry information in preference to the above space-group names.
They are only intended as comments.
;
_shelx_estimated_absorpt_t_min 0.986
_shelx_estimated_absorpt_t_max 0.992

loop_
_space_group_symop_operation_xyz
'x, y, z'
'-x, y, -z+1/2'
'x+1/2, y+1/2, z'
'-x+1/2, y+1/2, -z+1/2'
'-x, -y, -z'
'x, -y, z-1/2'
'-x+1/2, -y+1/2, -z'
'x+1/2, -y+1/2, z-1/2'

loop_
_atom_site_label
_atom_site_type_symbol
_atom_site_fract_x
_atom_site_fract_y
_atom_site_fract_z
_atom_site_U_iso_or_equiv
_atom_site_adp_type
_atom_site_occupancy
_atom_site_site_symmetry_order
_atom_site_calc_flag
_atom_site_refinement_flags_posn
_atom_site_refinement_flags_adp
_atom_site_refinement_flags_occupancy
_atom_site_disorder_assembly
_atom_site_disorder_group
Al1 Al 0.5000 0.38076(3) 0.7500 0.02097(18) Uani 1 2 d S T P . .
Na1 Na 0.5000 0.24124(4) 0.7500 0.0433(3) Uani 1 2 d S T P . .
N1 N 0.68762(10) 0.38448(5) 0.67558(10) 0.0186(3) Uani 1 1 d . . . . .
C9 C 0.66720(12) 0.33585(6) 0.63454(12) 0.0194(4) Uani 1 1 d . . . . .
C10 C 0.60600(13) 0.32946(6) 0.54026(12) 0.0212(4) Uani 1 1 d . . . . .
C1 C 0.62053(13) 0.41013(6) 0.72066(12) 0.0195(4) Uani 1 1 d . . . . .
C14 C 0.70817(13) 0.29481(7) 0.69159(13) 0.0243(4) Uani 1 1 d . . . . .
C4 C 0.77811(13) 0.41349(7) 0.66042(13) 0.0245(4) Uani 1 1 d . . . . .
C11 C 0.59102(14) 0.28154(7) 0.50265(14) 0.0294(4) Uani 1 1 d . . . . .
H11 H 0.5510 0.2766 0.4386 0.035 Uiso 1 1 calc R U . . .
C13 C 0.69035(15) 0.24797(7) 0.65014(15) 0.0314(4) Uani 1 1 d . . . . .
H13 H 0.7182 0.2201 0.6871 0.038 Uiso 1 1 calc R U . . .
C15 C 0.55366(14) 0.37150(7) 0.47753(13) 0.0265(4) Uani 1 1 d . . . . .
H15 H 0.5730 0.4031 0.5137 0.032 Uiso 1 1 calc R U . . .
C12 C 0.63310(16) 0.24130(7) 0.55639(15) 0.0339(5) Uani 1 1 d . . . . .
H12 H 0.6227 0.2091 0.5290 0.041 Uiso 1 1 calc R U . . .
C2 C 0.66784(14) 0.46043(7) 0.75192(14) 0.0272(4) Uani 1 1 d . . . . .
C3 C 0.77710(14) 0.45361(7) 0.73885(14) 0.0309(4) Uani 1 1 d . . . . .
H3A H 0.8037 0.4848 0.7164 0.037 Uiso 1 1 calc R U . . .
H3B H 0.8188 0.4437 0.8031 0.037 Uiso 1 1 calc R U . . .
C8 C 0.76562(15) 0.43338(8) 0.55362(14) 0.0330(5) Uani 1 1 d . . . . .
H8A H 0.7653 0.4059 0.5068 0.050 Uiso 1 1 calc R U . . .
H8B H 0.8209 0.4556 0.5480 0.050 Uiso 1 1 calc R U . . .
H8C H 0.7026 0.4514 0.5375 0.050 Uiso 1 1 calc R U . . .
C18 C 0.76727(15) 0.29939(8) 0.79725(14) 0.0337(5) Uani 1 1 d . . . . .
H18 H 0.7788 0.3352 0.8122 0.040 Uiso 1 1 calc R U . . .
C16 C 0.43972(14) 0.36625(8) 0.46403(16) 0.0365(5) Uani 1 1 d . . . . .
H16A H 0.4190 0.3357 0.4278 0.055 Uiso 1 1 calc R U . . .
H16B H 0.4080 0.3944 0.4258 0.055 Uiso 1 1 calc R U . . .
H16C H 0.4197 0.3653 0.5299 0.055 Uiso 1 1 calc R U . . .
C17 C 0.58479(17) 0.37439(8) 0.37442(14) 0.0394(5) Uani 1 1 d . . . . .
H17A H 0.6575 0.3761 0.3830 0.059 Uiso 1 1 calc R U . . .
H17B H 0.5556 0.4038 0.3391 0.059 Uiso 1 1 calc R U . . .
H17C H 0.5611 0.3450 0.3354 0.059 Uiso 1 1 calc R U . . .
C7 C 0.87418(14) 0.38346(8) 0.67976(16) 0.0366(5) Uani 1 1 d . . . . .
H7A H 0.8882 0.3732 0.7501 0.055 Uiso 1 1 calc R U . . .
H7B H 0.9293 0.4037 0.6651 0.055 Uiso 1 1 calc R U . . .
H7C H 0.8667 0.3543 0.6365 0.055 Uiso 1 1 calc R U . . .
C19 C 0.7099(2) 0.27806(9) 0.87475(15) 0.0480(6) Uani 1 1 d . . . . .
H19A H 0.6465 0.2955 0.8708 0.072 Uiso 1 1 calc R U . . .
H19B H 0.7495 0.2820 0.9420 0.072 Uiso 1 1 calc R U . . .
H19C H 0.6971 0.2430 0.8611 0.072 Uiso 1 1 calc R U . . .
C6 C 0.61783(17) 0.50295(7) 0.68598(17) 0.0395(5) Uani 1 1 d . . . . .
H6A H 0.6188 0.4956 0.6154 0.059 Uiso 1 1 calc R U . . .
H6B H 0.6542 0.5336 0.7048 0.059 Uiso 1 1 calc R U . . .
H6C H 0.5488 0.5066 0.6958 0.059 Uiso 1 1 calc R U . . .
C5 C 0.66444(17) 0.47223(8) 0.86194(15) 0.0409(5) Uani 1 1 d . . . . .
H5A H 0.5950 0.4752 0.8708 0.061 Uiso 1 1 calc R U . . .
H5B H 0.6993 0.5033 0.8805 0.061 Uiso 1 1 calc R U . . .
H5C H 0.6969 0.4457 0.9047 0.061 Uiso 1 1 calc R U . . .
C20 C 0.86979(18) 0.27392(10) 0.8077(2) 0.0576(7) Uani 1 1 d . . . . .
H20A H 0.8605 0.2382 0.8025 0.086 Uiso 1 1 calc R U . . .
H20B H 0.9099 0.2821 0.8729 0.086 Uiso 1 1 calc R U . . .
H20C H 0.9040 0.2854 0.7542 0.086 Uiso 1 1 calc R U . . .
Si1 Si 0.46203(7) 0.13601(3) 0.75413(8) 0.0217(2) Uani 0.5 1 d . . P A 1
C21 C 0.3331(3) 0.11958(14) 0.7842(3) 0.0308(9) Uani 0.5 1 d . . P A 1
H21A H 0.3268 0.0837 0.7880 0.046 Uiso 0.5 1 calc R U P A 1
H21B H 0.2810 0.1324 0.7314 0.046 Uiso 0.5 1 calc R U P A 1
H21C H 0.3259 0.1343 0.8486 0.046 Uiso 0.5 1 calc R U P A 1
C22 C 0.45254(16) 0.10148(8) 0.63129(18) 0.0401(5) Uani 1 1 d . . . . .
C23 C 0.3972(4) 0.13935(19) 0.5460(3) 0.0427(13) Uani 0.482(4) 1 d . . P A 1
H23A H 0.3303 0.1467 0.5587 0.064 Uiso 0.482(4) 1 calc R U P A 1
H23B H 0.3923 0.1242 0.4798 0.064 Uiso 0.482(4) 1 calc R U P A 1
H23C H 0.4358 0.1699 0.5482 0.064 Uiso 0.482(4) 1 calc R U P A 1
C25 C 0.4014(5) 0.05409(18) 0.6087(4) 0.0472(15) Uani 0.482(4) 1 d . . P A 1
H25A H 0.4350 0.0287 0.6538 0.071 Uiso 0.482(4) 1 calc R U P A 1
H25B H 0.4031 0.0449 0.5392 0.071 Uiso 0.482(4) 1 calc R U P A 1
H25C H 0.3321 0.0571 0.6180 0.071 Uiso 0.482(4) 1 calc R U P A 1
C24 C 0.5592(4) 0.09710(19) 0.5971(4) 0.0495(15) Uani 0.482(4) 1 d . . P A 5
H24A H 0.5969 0.1276 0.6142 0.074 Uiso 0.482(4) 1 calc R U P A 5
H24B H 0.5496 0.0918 0.5246 0.074 Uiso 0.482(4) 1 calc R U P A 5
H24C H 0.5961 0.0693 0.6318 0.074 Uiso 0.482(4) 1 calc R U P A 5
C23A C 0.4660(5) 0.1227(2) 0.5406(4) 0.0558(15) Uani 0.518(4) 1 d . . P A 2
H23D H 0.4499 0.1579 0.5408 0.084 Uiso 0.518(4) 1 calc R U P A 2
H23E H 0.4221 0.1065 0.4851 0.084 Uiso 0.518(4) 1 calc R U P A 2
H23F H 0.5355 0.1186 0.5324 0.084 Uiso 0.518(4) 1 calc R U P A 2
C24A C 0.4736(4) 0.04363(16) 0.6356(4) 0.0448(13) Uani 0.518(4) 1 d . . P A 2
H24D H 0.5449 0.0377 0.6380 0.067 Uiso 0.518(4) 1 calc R U P A 2
H24E H 0.4356 0.0279 0.5758 0.067 Uiso 0.518(4) 1 calc R U P A 2
H24F H 0.4534 0.0297 0.6956 0.067 Uiso 0.518(4) 1 calc R U P A 2
C25A C 0.3403(3) 0.10531(19) 0.6484(4) 0.0551(15) Uani 0.518(4) 1 d . . P A 2
H25D H 0.3338 0.0886 0.7109 0.083 Uiso 0.518(4) 1 calc R U P A 2
H25E H 0.2962 0.0897 0.5922 0.083 Uiso 0.518(4) 1 calc R U P A 2
H25F H 0.3220 0.1401 0.6525 0.083 Uiso 0.518(4) 1 calc R U P A 2
H H 0.5000 0.3243(10) 0.7500 0.035(8) Uiso 1 2 d S . P . .

loop_
_atom_site_aniso_label
_atom_site_aniso_U_11
_atom_site_aniso_U_22
_atom_site_aniso_U_33
_atom_site_aniso_U_23
_atom_site_aniso_U_13
_atom_site_aniso_U_12
Al1 0.0242(4) 0.0161(4) 0.0244(4) 0.000 0.0092(3) 0.000
Na1 0.0452(7) 0.0192(5) 0.0638(8) 0.000 0.0055(6) 0.000
N1 0.0171(7) 0.0218(7) 0.0161(7) 0.0007(6) 0.0006(5) -0.0004(6)
C9 0.0168(8) 0.0225(9) 0.0195(8) 0.0006(7) 0.0047(7) 0.0026(7)
C10 0.0210(9) 0.0241(9) 0.0185(9) -0.0010(7) 0.0035(7) -0.0021(7)
C1 0.0226(9) 0.0199(9) 0.0152(8) 0.0006(6) 0.0014(7) 0.0012(7)
C14 0.0219(9) 0.0266(9) 0.0244(9) 0.0023(7) 0.0044(7) 0.0062(7)
C4 0.0185(9) 0.0338(10) 0.0205(9) 0.0000(8) 0.0015(7) -0.0058(8)
C11 0.0325(11) 0.0319(11) 0.0234(9) -0.0060(8) 0.0035(8) -0.0055(9)
C13 0.0369(11) 0.0238(10) 0.0348(11) 0.0044(8) 0.0096(9) 0.0096(8)
C15 0.0270(9) 0.0278(10) 0.0214(9) 0.0013(8) -0.0050(7) -0.0030(8)
C12 0.0426(12) 0.0229(10) 0.0380(11) -0.0073(9) 0.0122(10) -0.0019(9)
C2 0.0319(10) 0.0238(10) 0.0267(10) -0.0042(8) 0.0074(8) -0.0056(8)
C3 0.0279(10) 0.0359(11) 0.0275(10) -0.0045(8) 0.0013(8) -0.0120(9)
C8 0.0274(10) 0.0452(12) 0.0264(10) 0.0043(9) 0.0051(8) -0.0115(9)
C18 0.0360(11) 0.0327(11) 0.0281(10) 0.0067(8) -0.0059(9) 0.0093(9)
C16 0.0294(11) 0.0391(12) 0.0357(11) 0.0021(9) -0.0087(9) -0.0002(9)
C17 0.0494(13) 0.0452(13) 0.0197(10) 0.0041(9) -0.0044(9) -0.0088(11)
C7 0.0189(9) 0.0524(13) 0.0371(11) 0.0018(10) 0.0014(8) -0.0018(9)
C19 0.0753(17) 0.0391(12) 0.0254(11) 0.0135(9) -0.0025(11) 0.0002(12)
C6 0.0447(13) 0.0236(10) 0.0532(14) 0.0028(9) 0.0171(11) -0.0043(9)
C5 0.0478(13) 0.0432(13) 0.0334(11) -0.0180(10) 0.0113(10) -0.0135(10)
C20 0.0448(14) 0.0577(16) 0.0609(16) 0.0052(13) -0.0166(12) 0.0229(12)
Si1 0.0202(4) 0.0176(5) 0.0289(5) 0.0004(4) 0.0087(4) 0.0005(4)
C21 0.031(2) 0.026(2) 0.039(2) -0.0001(17) 0.0151(18) -0.0032(16)
C22 0.0358(12) 0.0321(11) 0.0518(14) -0.0102(10) 0.0059(10) -0.0050(9)
C23 0.054(3) 0.044(3) 0.031(2) 0.000(2) 0.009(2) -0.005(3)
C25 0.072(4) 0.031(3) 0.041(3) -0.007(2) 0.018(3) -0.011(3)
C24 0.060(3) 0.045(3) 0.053(3) -0.008(2) 0.035(3) -0.001(2)
C23A 0.064(4) 0.063(4) 0.037(3) -0.004(2) -0.001(3) -0.018(3)
C24A 0.043(3) 0.029(2) 0.063(3) -0.017(2) 0.010(2) -0.010(2)
C25A 0.029(2) 0.054(3) 0.078(4) -0.004(3) -0.001(2) -0.008(2)

loop_
_atom_type_symbol
_atom_type_description
_atom_type_scat_dispersion_real
_atom_type_scat_dispersion_imag
_atom_type_scat_source
C C 0.0033 0.0016 'International Tables Vol C Tables 4.2.6.8 and 6.1.1.4'
H H 0.0000 0.0000 'International Tables Vol C Tables 4.2.6.8 and 6.1.1.4'
Al Al 0.0645 0.0514 'International Tables Vol C Tables 4.2.6.8 and 6.1.1.4'
N N 0.0061 0.0033 'International Tables Vol C Tables 4.2.6.8 and 6.1.1.4'
Na Na 0.0362 0.0249 'International Tables Vol C Tables 4.2.6.8 and 6.1.1.4'
Si Si 0.0817 0.0704 'International Tables Vol C Tables 4.2.6.8 and 6.1.1.4'

loop_
_exptl_crystal_face_index_h
_exptl_crystal_face_index_k
_exptl_crystal_face_index_l
_exptl_crystal_face_perp_dist
0.00 -1.00 2.00 0.0310
1.00 2.00 2.00 0.0540
-1.00 -2.00 -2.00 0.0560
1.00 2.00 1.00 0.0610
-1.00 -2.00 0.00 0.0400
1.00 0.00 2.00 0.0360
-1.00 0.00 -1.00 0.0680
-1.00 -2.00 1.00 0.0300
1.00 -2.00 2.00 0.0240
1.00 0.00 0.00 0.0390
-1.00 0.00 0.00 0.0630
-2.00 -1.00 1.00 0.0470
2.00 1.00 -1.00 0.0380
1.00 1.00 -2.00 0.0420
-1.00 1.00 1.00 0.0390
1.00 -1.00 -1.00 0.0340
0.00 2.00 -1.00 0.0610

loop_
_geom_angle_atom_site_label_1
_geom_angle_atom_site_label_2
_geom_angle_atom_site_label_3
_geom_angle
_geom_angle_site_symmetry_1
_geom_angle_site_symmetry_3
C1 Al1 C1 131.25(11) 2_656 .
C1 Al1 H 114.37(5) 2_656 .
C1 Al1 H 114.38(5) . .
Si1 Na1 Si1 21.06(4) 2_656 .
Si1 Na1 H 169.47(2) 2_656 .
Si1 Na1 H 169.47(2) . .
C1 N1 C9 122.47(14) . .
C1 N1 C4 114.91(14) . .
C9 N1 C4 122.16(13) . .
C10 C9 C14 120.87(16) . .
C10 C9 N1 120.44(15) . .
C14 C9 N1 118.68(15) . .
C11 C10 C9 118.06(16) . .
C11 C10 C15 117.97(16) . .
C9 C10 C15 123.96(15) . .
N1 C1 C2 106.97(14) . .
N1 C1 Al1 122.71(12) . .
C2 C1 Al1 129.86(12) . .
C13 C14 C9 118.30(17) . .
C13 C14 C18 118.71(16) . .
C9 C14 C18 122.95(16) . .
N1 C4 C3 99.71(13) . .
N1 C4 C7 113.35(15) . .
C3 C4 C7 112.06(16) . .
N1 C4 C8 110.95(14) . .
C3 C4 C8 113.36(16) . .
C7 C4 C8 107.44(16) . .
C12 C11 C10 121.53(18) . .
C12 C11 H11 119.2 . .
C10 C11 H11 119.2 . .
C12 C13 C14 121.37(18) . .
C12 C13 H13 119.3 . .
C14 C13 H13 119.3 . .
C10 C15 C17 111.68(16) . .
C10 C15 C16 111.13(15) . .
C17 C15 C16 109.48(16) . .
C10 C15 H15 108.1 . .
C17 C15 H15 108.1 . .
C16 C15 H15 108.1 . .
C11 C12 C13 119.79(18) . .
C11 C12 H12 120.1 . .
C13 C12 H12 120.1 . .
C5 C2 C1 111.70(15) . .
C5 C2 C6 108.73(17) . .
C1 C2 C6 112.55(16) . .
C5 C2 C3 109.46(16) . .
C1 C2 C3 103.22(14) . .
C6 C2 C3 111.08(16) . .
C4 C3 C2 107.13(14) . .
C4 C3 H3A 110.3 . .
C2 C3 H3A 110.3 . .
C4 C3 H3B 110.3 . .
C2 C3 H3B 110.3 . .
H3A C3 H3B 108.5 . .
C4 C8 H8A 109.5 . .
C4 C8 H8B 109.5 . .
H8A C8 H8B 109.5 . .
C4 C8 H8C 109.5 . .
H8A C8 H8C 109.5 . .
H8B C8 H8C 109.5 . .
C14 C18 C19 111.48(17) . .
C14 C18 C20 111.73(18) . .
C19 C18 C20 109.46(18) . .
C14 C18 H18 108.0 . .
C19 C18 H18 108.0 . .
C20 C18 H18 108.0 . .
C15 C16 H16A 109.5 . .
C15 C16 H16B 109.5 . .
H16A C16 H16B 109.5 . .
C15 C16 H16C 109.5 . .
H16A C16 H16C 109.5 . .
H16B C16 H16C 109.5 . .
C15 C17 H17A 109.5 . .
C15 C17 H17B 109.5 . .
H17A C17 H17B 109.5 . .
C15 C17 H17C 109.5 . .
H17A C17 H17C 109.5 . .
H17B C17 H17C 109.5 . .
C4 C7 H7A 109.5 . .
C4 C7 H7B 109.5 . .
H7A C7 H7B 109.5 . .
C4 C7 H7C 109.5 . .
H7A C7 H7C 109.5 . .
H7B C7 H7C 109.5 . .
C18 C19 H19A 109.5 . .
C18 C19 H19B 109.5 . .
H19A C19 H19B 109.5 . .
C18 C19 H19C 109.5 . .
H19A C19 H19C 109.5 . .
H19B C19 H19C 109.5 . .
C2 C6 H6A 109.5 . .
C2 C6 H6B 109.5 . .
H6A C6 H6B 109.5 . .
C2 C6 H6C 109.5 . .
H6A C6 H6C 109.5 . .
H6B C6 H6C 109.5 . .
C2 C5 H5A 109.5 . .
C2 C5 H5B 109.5 . .
H5A C5 H5B 109.5 . .
C2 C5 H5C 109.5 . .
H5A C5 H5C 109.5 . .
H5B C5 H5C 109.5 . .
C18 C20 H20A 109.5 . .
C18 C20 H20B 109.5 . .
H20A C20 H20B 109.5 . .
C18 C20 H20C 109.5 . .
H20A C20 H20C 109.5 . .
H20B C20 H20C 109.5 . .
Si1 Si1 C22 79.80(11) 2_656 .
Si1 Si1 C21 165.20(13) 2_656 .
C22 Si1 C21 98.58(14) . .
Si1 Si1 C22 68.74(11) 2_656 2_656
C22 Si1 C22 112.97(13) . 2_656
C21 Si1 C22 98.90(15) . 2_656
Si1 Si1 Na1 79.463(19) 2_656 .
C22 Si1 Na1 116.97(8) . .
C21 Si1 Na1 113.84(12) . .
C22 Si1 Na1 113.20(8) 2_656 .
Si1 C21 H21A 109.5 . .
Si1 C21 H21B 109.5 . .
H21A C21 H21B 109.5 . .
Si1 C21 H21C 109.5 . .
H21A C21 H21C 109.5 . .
H21B C21 H21C 109.5 . .
C23A C22 C25A 112.4(4) . .
C23A C22 C24A 112.7(3) . .
C25A C22 C24A 103.4(3) . .
C25 C22 C23 105.1(3) . .
C25 C22 Si1 124.9(2) . .
C23 C22 Si1 105.3(2) . .
C25 C22 Si1 139.6(3) . 2_656
C23 C22 Si1 112.9(2) . 2_656
Si1 C22 Si1 31.46(6) . 2_656
C22 C23 H23A 109.5 . .
C22 C23 H23B 109.5 . .
H23A C23 H23B 109.5 . .
C22 C23 H23C 109.5 . .
H23A C23 H23C 109.5 . .
H23B C23 H23C 109.5 . .
C22 C25 H25A 109.5 . .
C22 C25 H25B 109.5 . .
H25A C25 H25B 109.5 . .
C22 C25 H25C 109.5 . .
H25A C25 H25C 109.5 . .
H25B C25 H25C 109.5 . .
C22 C24 H24A 109.5 . .
C22 C24 H24B 109.5 . .
H24A C24 H24B 109.5 . .
C22 C24 H24C 109.5 . .
H24A C24 H24C 109.5 . .
H24B C24 H24C 109.5 . .
C22 C23A H23D 109.5 . .
C22 C23A H23E 109.5 . .
H23D C23A H23E 109.5 . .
C22 C23A H23F 109.5 . .
H23D C23A H23F 109.5 . .
H23E C23A H23F 109.5 . .
C22 C24A H24D 109.5 . .
C22 C24A H24E 109.5 . .
H24D C24A H24E 109.5 . .
C22 C24A H24F 109.5 . .
H24D C24A H24F 109.5 . .
H24E C24A H24F 109.5 . .
C22 C25A H25D 109.5 . .
C22 C25A H25E 109.5 . .
H25D C25A H25E 109.5 . .
C22 C25A H25F 109.5 . .
H25D C25A H25F 109.5 . .
H25E C25A H25F 109.5 . .

loop_
_geom_bond_atom_site_label_1
_geom_bond_atom_site_label_2
_geom_bond_distance
_geom_bond_site_symmetry_2
Al1 C1 1.9319(18) 2_656
Al1 C1 1.9319(18) .
Al1 H 1.53(3) .
Na1 Si1 2.9055(16) 2_656
Na1 Si1 2.9056(16) .
Na1 H 2.26(3) .
N1 C1 1.377(2) .
N1 C9 1.440(2) .
N1 C4 1.509(2) .
C9 C10 1.409(2) .
C9 C14 1.414(2) .
C10 C11 1.399(3) .
C10 C15 1.524(2) .
C1 C2 1.538(2) .
C14 C13 1.394(3) .
C14 C18 1.520(3) .
C4 C3 1.524(3) .
C4 C7 1.527(3) .
C4 C8 1.527(3) .
C11 C12 1.381(3) .
C11 H11 0.9500 .
C13 C12 1.381(3) .
C13 H13 0.9500 .
C15 C17 1.535(3) .
C15 C16 1.540(3) .
C15 H15 1.0000 .
C12 H12 0.9500 .
C2 C5 1.535(3) .
C2 C6 1.543(3) .
C2 C3 1.544(3) .
C3 H3A 0.9900 .
C3 H3B 0.9900 .
C8 H8A 0.9800 .
C8 H8B 0.9800 .
C8 H8C 0.9800 .
C18 C19 1.532(3) .
C18 C20 1.544(3) .
C18 H18 1.0000 .
C16 H16A 0.9800 .
C16 H16B 0.9800 .
C16 H16C 0.9800 .
C17 H17A 0.9800 .
C17 H17B 0.9800 .
C17 H17C 0.9800 .
C7 H7A 0.9800 .
C7 H7B 0.9800 .
C7 H7C 0.9800 .
C19 H19A 0.9800 .
C19 H19B 0.9800 .
C19 H19C 0.9800 .
C6 H6A 0.9800 .
C6 H6B 0.9800 .
C6 H6C 0.9800 .
C5 H5A 0.9800 .
C5 H5B 0.9800 .
C5 H5C 0.9800 .
C20 H20A 0.9800 .
C20 H20B 0.9800 .
C20 H20C 0.9800 .
Si1 Si1 1.0621(19) 2_656
Si1 C22 1.897(2) .
Si1 C21 1.928(4) .
Si1 C22 2.003(2) 2_656
C21 H21A 0.9800 .
C21 H21B 0.9800 .
C21 H21C 0.9800 .
C22 C23A 1.400(5) .
C22 C25 1.470(5) .
C22 C25A 1.592(5) .
C22 C24A 1.596(5) .
C22 C24 1.608(5) .
C22 C23 1.630(5) .
C22 Si1 2.003(2) 2_656
C23 H23A 0.9800 .
C23 H23B 0.9800 .
C23 H23C 0.9800 .
C25 H25A 0.9800 .
C25 H25B 0.9800 .
C25 H25C 0.9800 .
C24 H24A 0.9800 .
C24 H24B 0.9800 .
C24 H24C 0.9800 .
C23A H23D 0.9800 .
C23A H23E 0.9800 .
C23A H23F 0.9800 .
C24A H24D 0.9800 .
C24A H24E 0.9800 .
C24A H24F 0.9800 .
C25A H25D 0.9800 .
C25A H25E 0.9800 .
C25A H25F 0.9800 .
